data_4132458
loop_
_publ_author_name
'Messina, Marco S.'
'Stauber, Julia M.'
'Waddington, Mary A.'
'Rheingold, Arnold L.'
'Maynard, Heather D.'
'Spokoyny, Alexander M.'

_publ_section_title
;
 Organometallic Gold(III) Reagents for Cysteine Arylation.
;
_journal_issue 23
_journal_name_full 'Journal of the American Chemical Society'
_journal_page_first 7065
_journal_page_last 7069
_journal_paper_doi 10.1021/jacs.8b04115
_journal_volume 140
_journal_year 2018
_chemical_formula_moiety 'C62 H84 Au2 Cl2 N2 P2, 2(F6 Sb), 2(C H2 Cl2)'
_chemical_formula_sum 'C64 H88 Au2 Cl6 F12 N2 P2 Sb2'
_chemical_formula_weight 2025.43
_space_group_crystal_system orthorhombic
_space_group_IT_number 56
_space_group_name_Hall '-P 2ab 2ac'
_space_group_name_H-M_alt 'P c c n'
_atom_sites_solution_hydrogens geom
_atom_sites_solution_primary dual
_audit_creation_date 2017-11-29
_audit_creation_method
;
Olex2 1.2-beta
(compiled 2017.08.10 svn.r3458 for OlexSys, GUI svn.r5381)
;
_cell_angle_alpha 90
_cell_angle_beta 90
_cell_angle_gamma 90
_cell_formula_units_Z 4
_cell_length_a 20.8838(10)
_cell_length_b 17.9885(10)
_cell_length_c 18.4736(10)
_cell_measurement_reflns_used 5965
_cell_measurement_temperature 100
_cell_measurement_theta_max 25.263
_cell_measurement_theta_min 2.410
_cell_volume 6939.9(6)
_computing_cell_refinement 'SAINT v8.37A (Bruker, 2016)'
_computing_data_collection 'APEX3 v2016.1-0 (Bruker, 2016)'
_computing_data_reduction 'SAINT v8.37A (Bruker, 2016)'
_computing_molecular_graphics 'Olex2 (Dolomanov et al., 2009)'
_computing_publication_material 'Olex2 (Dolomanov et al., 2009)'
_computing_structure_refinement 'ShelXL (Sheldrick, 2015)'
_computing_structure_solution 'ShelXT (Sheldrick, 2015)'
_diffrn_ambient_temperature 100.0
_diffrn_detector 'Bruker APEX-II CCD'
_diffrn_detector_area_resol_mean 8.258
_diffrn_detector_type 'CCD Area Detector'
_diffrn_measured_fraction_theta_full 0.999
_diffrn_measured_fraction_theta_max 0.999
_diffrn_measurement_device 'Kappa Four-Circle Diffractometer'
_diffrn_measurement_device_type 'Bruker APEX II Ultra'
_diffrn_measurement_method '\f and \w scans'
_diffrn_radiation_monochromator 'Double Bounce Multilayer Mirrors'
_diffrn_radiation_probe x-ray
_diffrn_radiation_type MoK\a
_diffrn_radiation_wavelength 0.71073
_diffrn_reflns_av_R_equivalents 0.1193
_diffrn_reflns_av_unetI/netI 0.0895
_diffrn_reflns_Laue_measured_fraction_full 0.999
_diffrn_reflns_Laue_measured_fraction_max 0.999
_diffrn_reflns_limit_h_max 24
_diffrn_reflns_limit_h_min -24
_diffrn_reflns_limit_k_max 21
_diffrn_reflns_limit_k_min -21
_diffrn_reflns_limit_l_max 21
_diffrn_reflns_limit_l_min -21
_diffrn_reflns_number 36322
_diffrn_reflns_point_group_measured_fraction_full 0.999
_diffrn_reflns_point_group_measured_fraction_max 0.999
_diffrn_reflns_theta_full 24.998
_diffrn_reflns_theta_max 24.998
_diffrn_reflns_theta_min 1.857
_diffrn_source 'Micro Focus Rotating Anode'
_diffrn_source_type 'Bruker TXS'
_diffrn_standards_number 0
_exptl_absorpt_coefficient_mu 5.336
_exptl_absorpt_correction_T_max 0.7452
_exptl_absorpt_correction_T_min 0.4798
_exptl_absorpt_correction_type multi-scan
_exptl_absorpt_process_details
'SADABS-2016/2 (Bruker,2016/2) was used for absorption correction. wR2(int) was 0.1106 before and 0.0801 after correction. The Ratio of minimum to maximum transmission is 0.6439. The \l/2 correction factor is Not present.'
_exptl_crystal_colour colourless
_exptl_crystal_colour_primary colourless
_exptl_crystal_density_diffrn 1.939
_exptl_crystal_description block
_exptl_crystal_F_000 3944
_exptl_crystal_size_max 0.22
_exptl_crystal_size_mid 0.08
_exptl_crystal_size_min 0.05
_refine_diff_density_max 2.319
_refine_diff_density_min -2.320
_refine_diff_density_rms 0.221
_refine_ls_extinction_method none
_refine_ls_goodness_of_fit_ref 1.059
_refine_ls_hydrogen_treatment constr
_refine_ls_matrix_type full
_refine_ls_number_parameters 396
_refine_ls_number_reflns 6107
_refine_ls_number_restraints 0
_refine_ls_restrained_S_all 1.059
_refine_ls_R_factor_all 0.0913
_refine_ls_R_factor_gt 0.0468
_refine_ls_shift/su_max 0.001
_refine_ls_shift/su_mean 0.000
_refine_ls_structure_factor_coef Fsqd
_refine_ls_weighting_details 'w=1/[\s^2^(Fo^2^)+(0.0478P)^2^+24.0799P] where P=(Fo^2^+2Fc^2^)/3'
_refine_ls_weighting_scheme calc
_refine_ls_wR_factor_gt 0.1034
_refine_ls_wR_factor_ref 0.1292
_reflns_Friedel_coverage 0.000
_reflns_number_gt 4051
_reflns_number_total 6107
_reflns_threshold_expression 'I > 2\s(I)'
_cod_data_source_file ja8b04115_si_001.cif
_cod_data_source_block spok83_a
_cod_depositor_comments
;
The following automatic conversions were performed:

data item '_diffrn_radiation_probe' value 'X-ray' was changed to
'x-ray' in accordance with the
/home/saulius/struct/COD-crude-data/automatic-downloads/DataCite-retrospective/ACS/depositions/lib/dictionaries/cif_core.dic
dictionary named 'cif_core.dic' version 2.4.2 last updated on
2011-04-26.

Automatic conversion script
Id: cif_fix_values 6909 2019-04-08 15:41:33Z antanas 
;
_cod_database_code 4132458
_shelx_shelxl_version_number 2014/7
_shelx_space_group_comment
;
The symmetry employed for this shelxl refinement is uniquely defined
by the following loop, which should always be used as a source of
symmetry information in preference to the above space-group names.
They are only intended as comments.
;
_shelx_estimated_absorpt_t_max 0.776
_shelx_estimated_absorpt_t_min 0.386
_olex2_refinement_description
;
1. Fixed Uiso
 At 1.2 times of:
  All C(H) groups, All C(H,H) groups
 At 1.5 times of:
  All C(H,H,H) groups
2. Uiso/Uaniso restraints and constraints
Uanis(C14) = Uanis(C15)
Uanis(C27) = Uanis(C25)
3.a Ternary CH refined with riding coordinates:
 C23(H23), C25(H25), C21(H21), C15(H15), C18(H18), C11(H11)
3.b Secondary CH2 refined with riding coordinates:
 C28(H28A,H28B), C27(H27A,H27B), C26(H26A,H26B), C24(H24A,H24B), C14(H14A,
 H14B), C20(H20A,H20B), C17(H17A,H17B), C22(H22A,H22B), C29(H29A,H29B),
 C10(H10A,H10B), C16(H16A,H16B), C33(H33A,H33B), C12(H12A,H12B)
3.c Aromatic/amide H refined with riding coordinates:
 C32(H32), C31(H31), C4(H4), C7(H7), C6(H6), C5(H5)
3.d Idealised Me refined as rotating group:
 C2(H2A,H2B,H2C), C1(H1A,H1B,H1C)
;
_olex2_submission_special_instructions 'No special instructions were received'

loop_
_space_group_symop_operation_xyz
'x, y, z'
'-x+1/2, -y+1/2, z'
'-x, y+1/2, -z+1/2'
'x+1/2, -y, -z+1/2'
'-x, -y, -z'
'x-1/2, y-1/2, -z'
'x, -y-1/2, z-1/2'
'-x-1/2, y, z-1/2'

loop_
_atom_site_label
_atom_site_type_symbol
_atom_site_fract_x
_atom_site_fract_y
_atom_site_fract_z
_atom_site_U_iso_or_equiv
_atom_site_adp_type
_atom_site_occupancy
_atom_site_site_symmetry_order
_atom_site_calc_flag
_atom_site_refinement_flags_posn
Au1 Au 0.20844(2) 0.56623(2) 0.46093(2) 0.01800(13) Uani 1 1 d .
Sb1 Sb 0.39548(3) 0.33363(4) 0.34714(4) 0.0273(2) Uani 1 1 d .
Cl1 Cl 0.19402(12) 0.60146(14) 0.33995(13) 0.0268(6) Uani 1 1 d .
P1 P 0.21898(11) 0.52761(14) 0.58029(14) 0.0181(6) Uani 1 1 d .
Cl3 Cl 0.51385(14) 0.24654(18) 0.05229(18) 0.0488(8) Uani 1 1 d .
Cl2 Cl 0.49363(16) 0.40280(18) 0.0835(2) 0.0576(9) Uani 1 1 d .
F2 F 0.3431(3) 0.3244(3) 0.4286(3) 0.0303(14) Uani 1 1 d .
F6 F 0.3227(3) 0.3496(4) 0.2901(3) 0.0440(17) Uani 1 1 d .
F5 F 0.4476(3) 0.3436(4) 0.2652(3) 0.0477(18) Uani 1 1 d .
F1 F 0.4011(3) 0.4360(3) 0.3638(3) 0.0456(18) Uani 1 1 d .
F4 F 0.3887(3) 0.2315(3) 0.3295(4) 0.0484(18) Uani 1 1 d .
F3 F 0.4666(3) 0.3165(4) 0.4065(4) 0.0501(19) Uani 1 1 d .
N1 N 0.1760(4) 0.4539(5) 0.4385(4) 0.025(2) Uani 1 1 d .
C30 C 0.2346(5) 0.6740(5) 0.4739(5) 0.021(2) Uani 1 1 d .
C28 C 0.1955(4) 0.6579(5) 0.6623(5) 0.021(2) Uani 1 1 d .
H28A H 0.2342 0.6485 0.6918 0.025 Uiso 1 1 calc R
H28B H 0.2087 0.6851 0.6182 0.025 Uiso 1 1 calc R
C32 C 0.3136(5) 0.7723(6) 0.4726(5) 0.022(2) Uani 1 1 d .
H32 H 0.3572 0.7873 0.4733 0.027 Uiso 1 1 calc R
C3 C 0.1742(5) 0.4038(5) 0.5038(5) 0.020(2) Uani 1 1 d .
C31 C 0.2985(5) 0.6982(6) 0.4704(5) 0.023(2) Uani 1 1 d .
H31 H 0.3318 0.6625 0.4665 0.027 Uiso 1 1 calc R
C23 C 0.1481(5) 0.7052(6) 0.7056(5) 0.026(2) Uani 1 1 d .
H23 H 0.1680 0.7540 0.7183 0.032 Uiso 1 1 calc R
C27 C 0.0377(5) 0.6040(6) 0.7094(5) 0.0280(18) Uani 1 1 d .
H27A H 0.0167 0.5562 0.6974 0.034 Uiso 1 1 calc R
H27B H 0.0069 0.6346 0.7373 0.034 Uiso 1 1 calc R
C4 C 0.1600(5) 0.3300(6) 0.4949(6) 0.026(2) Uani 1 1 d .
H4 H 0.1528 0.3104 0.4479 0.031 Uiso 1 1 calc R
C19 C 0.1641(4) 0.5819(5) 0.6404(5) 0.017(2) Uani 1 1 d .
C8 C 0.1876(4) 0.4345(5) 0.5708(5) 0.020(2) Uani 1 1 d .
C26 C 0.1030(5) 0.5976(6) 0.5963(5) 0.025(2) Uani 1 1 d .
H26A H 0.1143 0.6250 0.5516 0.030 Uiso 1 1 calc R
H26B H 0.0828 0.5501 0.5821 0.030 Uiso 1 1 calc R
C7 C 0.1822(5) 0.3858(6) 0.6307(5) 0.024(2) Uani 1 1 d .
H7 H 0.1893 0.4044 0.6782 0.028 Uiso 1 1 calc R
C24 C 0.0883(5) 0.7177(5) 0.6597(6) 0.028(3) Uani 1 1 d .
H24A H 0.1002 0.7437 0.6144 0.034 Uiso 1 1 calc R
H24B H 0.0579 0.7498 0.6865 0.034 Uiso 1 1 calc R
C2 C 0.2216(5) 0.4219(6) 0.3823(5) 0.027(3) Uani 1 1 d .
H2A H 0.2215 0.4536 0.3391 0.041 Uiso 1 1 calc GR
H2B H 0.2077 0.3717 0.3690 0.041 Uiso 1 1 calc GR
H2C H 0.2650 0.4198 0.4025 0.041 Uiso 1 1 calc GR
C25 C 0.0557(5) 0.6437(6) 0.6411(6) 0.0280(18) Uani 1 1 d .
H25 H 0.0163 0.6535 0.6119 0.034 Uiso 1 1 calc R
C14 C 0.4212(5) 0.5295(6) 0.6983(5) 0.0265(17) Uani 1 1 d .
H14A H 0.4039 0.5573 0.7402 0.032 Uiso 1 1 calc R
H14B H 0.4674 0.5205 0.7069 0.032 Uiso 1 1 calc R
C20 C 0.1451(5) 0.5402(6) 0.7106(5) 0.027(3) Uani 1 1 d .
H20A H 0.1838 0.5292 0.7396 0.033 Uiso 1 1 calc R
H20B H 0.1241 0.4925 0.6982 0.033 Uiso 1 1 calc R
C21 C 0.0983(5) 0.5894(6) 0.7555(6) 0.030(3) Uani 1 1 d .
H21 H 0.0861 0.5630 0.8010 0.036 Uiso 1 1 calc R
C6 C 0.1672(5) 0.3126(6) 0.6211(6) 0.028(3) Uani 1 1 d .
H6 H 0.1645 0.2810 0.6622 0.033 Uiso 1 1 calc R
C17 C 0.3142(5) 0.4686(6) 0.6761(5) 0.027(2) Uani 1 1 d .
H17A H 0.2952 0.4960 0.7174 0.033 Uiso 1 1 calc R
H17B H 0.2918 0.4204 0.6716 0.033 Uiso 1 1 calc R
C22 C 0.1296(5) 0.6637(6) 0.7741(6) 0.034(3) Uani 1 1 d .
H22A H 0.0994 0.6943 0.8027 0.041 Uiso 1 1 calc R
H22B H 0.1682 0.6549 0.8039 0.041 Uiso 1 1 calc R
C1 C 0.1107(4) 0.4566(5) 0.4070(6) 0.025(2) Uani 1 1 d .
H1A H 0.0809 0.4772 0.4427 0.037 Uiso 1 1 calc GR
H1B H 0.0972 0.4062 0.3938 0.037 Uiso 1 1 calc GR
H1C H 0.1110 0.4881 0.3638 0.037 Uiso 1 1 calc GR
C15 C 0.4125(5) 0.5747(6) 0.6296(5) 0.0265(17) Uani 1 1 d .
H15 H 0.4349 0.6235 0.6348 0.032 Uiso 1 1 calc R
C9 C 0.3050(4) 0.5142(5) 0.6056(5) 0.022(2) Uani 1 1 d .
C5 C 0.1560(5) 0.2843(6) 0.5549(6) 0.031(3) Uani 1 1 d .
H5 H 0.1456 0.2333 0.5494 0.038 Uiso 1 1 calc R
C29 C 0.4401(5) 0.5326(7) 0.5649(5) 0.034(3) Uani 1 1 d .
H29A H 0.4340 0.5622 0.5202 0.041 Uiso 1 1 calc R
H29B H 0.4866 0.5249 0.5719 0.041 Uiso 1 1 calc R
C10 C 0.3355(5) 0.4712(7) 0.5413(6) 0.034(3) Uani 1 1 d .
H10A H 0.3135 0.4229 0.5349 0.041 Uiso 1 1 calc R
H10B H 0.3305 0.5002 0.4961 0.041 Uiso 1 1 calc R
C18 C 0.3861(5) 0.4550(6) 0.6906(6) 0.028(3) Uani 1 1 d .
H18 H 0.3915 0.4251 0.7358 0.033 Uiso 1 1 calc R
C11 C 0.4070(5) 0.4582(7) 0.5570(6) 0.036(3) Uani 1 1 d .
H11 H 0.4266 0.4304 0.5157 0.044 Uiso 1 1 calc R
C16 C 0.3397(5) 0.5884(6) 0.6167(6) 0.026(2) Uani 1 1 d .
H16A H 0.3212 0.6146 0.6590 0.031 Uiso 1 1 calc R
H16B H 0.3337 0.6202 0.5735 0.031 Uiso 1 1 calc R
C33 C 0.5175(6) 0.3166(6) 0.1186(6) 0.040(3) Uani 1 1 d .
H33A H 0.4893 0.3031 0.1596 0.048 Uiso 1 1 calc R
H33B H 0.5618 0.3205 0.1371 0.048 Uiso 1 1 calc R
C12 C 0.4147(5) 0.4129(6) 0.6261(6) 0.040(3) Uani 1 1 d .
H12A H 0.4607 0.4033 0.6350 0.048 Uiso 1 1 calc R
H12B H 0.3928 0.3645 0.6206 0.048 Uiso 1 1 calc R

loop_
_atom_site_aniso_label
_atom_site_aniso_U_11
_atom_site_aniso_U_22
_atom_site_aniso_U_33
_atom_site_aniso_U_23
_atom_site_aniso_U_13
_atom_site_aniso_U_12
Au1 0.01170(19) 0.0212(2) 0.0211(2) 0.00002(18) -0.00011(17) -0.00197(17)
Sb1 0.0219(4) 0.0311(4) 0.0289(4) 0.0026(3) 0.0035(3) 0.0005(3)
Cl1 0.0288(14) 0.0294(14) 0.0224(13) -0.0006(12) -0.0007(11) -0.0071(12)
P1 0.0125(13) 0.0224(14) 0.0194(14) 0.0000(12) 0.0029(11) 0.0004(11)
Cl3 0.0265(16) 0.054(2) 0.066(2) -0.0114(17) 0.0082(15) -0.0101(15)
Cl2 0.0423(19) 0.0417(19) 0.089(3) 0.0117(19) -0.0149(19) -0.0095(16)
F2 0.030(3) 0.039(4) 0.022(3) 0.001(3) 0.002(3) 0.011(3)
F6 0.034(4) 0.073(5) 0.025(3) 0.001(3) -0.006(3) 0.001(4)
F5 0.038(4) 0.064(5) 0.040(4) 0.007(3) 0.014(3) 0.001(4)
F1 0.057(5) 0.032(4) 0.048(4) 0.000(3) 0.005(4) -0.002(3)
F4 0.059(5) 0.034(4) 0.053(4) -0.007(3) 0.012(4) -0.002(3)
F3 0.023(3) 0.071(5) 0.056(5) 0.017(4) -0.004(3) 0.007(3)
N1 0.013(4) 0.031(5) 0.031(5) 0.000(4) -0.006(4) -0.002(4)
C30 0.016(5) 0.025(6) 0.022(6) 0.000(4) -0.003(4) -0.005(4)
C28 0.012(5) 0.019(5) 0.031(6) 0.007(5) 0.003(4) 0.000(4)
C32 0.011(5) 0.032(6) 0.025(6) 0.001(5) 0.000(4) -0.005(5)
C3 0.017(5) 0.023(6) 0.021(6) 0.001(5) -0.001(4) -0.004(5)
C31 0.016(5) 0.027(6) 0.025(6) -0.003(5) 0.005(4) 0.003(5)
C23 0.021(6) 0.031(6) 0.028(6) 0.006(5) 0.003(5) 0.002(5)
C27 0.013(4) 0.036(5) 0.035(4) 0.006(4) 0.009(3) 0.008(3)
C4 0.021(5) 0.032(6) 0.024(6) -0.005(5) 0.001(5) -0.003(5)
C19 0.010(5) 0.019(5) 0.024(6) 0.011(4) 0.008(4) -0.002(4)
C8 0.010(5) 0.026(6) 0.023(5) 0.003(5) 0.004(4) 0.003(4)
C26 0.014(5) 0.033(6) 0.030(6) 0.001(5) 0.002(5) -0.002(5)
C7 0.014(5) 0.033(6) 0.024(6) -0.003(5) -0.001(4) 0.004(5)
C24 0.028(6) 0.022(6) 0.034(6) 0.007(5) 0.002(5) 0.012(5)
C2 0.023(6) 0.033(6) 0.025(6) -0.010(5) 0.002(5) 0.002(5)
C25 0.013(4) 0.036(5) 0.035(4) 0.006(4) 0.009(3) 0.008(3)
C14 0.013(3) 0.031(4) 0.035(4) -0.002(3) -0.005(3) 0.000(3)
C20 0.020(5) 0.024(6) 0.038(7) -0.001(5) 0.011(5) 0.008(5)
C21 0.033(6) 0.030(6) 0.028(6) 0.005(5) 0.009(5) -0.001(5)
C6 0.026(6) 0.023(6) 0.033(6) 0.002(5) 0.010(5) -0.005(5)
C17 0.020(5) 0.040(7) 0.021(6) 0.001(5) -0.006(5) -0.005(5)
C22 0.027(6) 0.049(7) 0.027(6) -0.004(6) -0.001(5) 0.018(6)
C1 0.011(5) 0.024(6) 0.039(7) 0.005(5) 0.000(5) -0.002(4)
C15 0.013(3) 0.031(4) 0.035(4) -0.002(3) -0.005(3) 0.000(3)
C9 0.009(5) 0.024(6) 0.032(6) -0.009(5) -0.003(4) 0.002(4)
C5 0.028(6) 0.030(7) 0.036(7) -0.005(5) 0.017(5) -0.011(5)
C29 0.013(5) 0.066(8) 0.024(6) 0.006(6) 0.001(5) 0.011(6)
C10 0.018(5) 0.045(7) 0.039(7) -0.012(6) 0.001(5) 0.002(5)
C18 0.016(5) 0.040(7) 0.027(6) 0.003(5) -0.004(5) 0.005(5)
C11 0.013(5) 0.062(8) 0.034(7) -0.023(6) -0.005(5) 0.013(6)
C16 0.016(5) 0.027(6) 0.034(6) 0.000(5) -0.007(5) -0.005(5)
C33 0.038(7) 0.038(7) 0.043(7) -0.001(6) 0.012(6) -0.001(6)
C12 0.023(6) 0.030(7) 0.067(9) -0.012(6) -0.016(6) 0.014(5)

loop_
_atom_type_symbol
_atom_type_description
_atom_type_scat_dispersion_real
_atom_type_scat_dispersion_imag
_atom_type_scat_source
C C 0.0033 0.0016 'International Tables Vol C Tables 4.2.6.8 and 6.1.1.4'
H H 0.0000 0.0000 'International Tables Vol C Tables 4.2.6.8 and 6.1.1.4'
Au Au -2.0133 8.8022 'International Tables Vol C Tables 4.2.6.8 and 6.1.1.4'
Cl Cl 0.1484 0.1585 'International Tables Vol C Tables 4.2.6.8 and 6.1.1.4'
F F 0.0171 0.0103 'International Tables Vol C Tables 4.2.6.8 and 6.1.1.4'
N N 0.0061 0.0033 'International Tables Vol C Tables 4.2.6.8 and 6.1.1.4'
P P 0.1023 0.0942 'International Tables Vol C Tables 4.2.6.8 and 6.1.1.4'
Sb Sb -0.5866 1.5461 'International Tables Vol C Tables 4.2.6.8 and 6.1.1.4'

loop_
_geom_angle_atom_site_label_1
_geom_angle_atom_site_label_2
_geom_angle_atom_site_label_3
_geom_angle
_geom_angle_site_symmetry_1
_geom_angle_site_symmetry_3
P1 Au1 Cl1 177.45(9) . .
N1 Au1 Cl1 91.7(2) . .
N1 Au1 P1 86.1(2) . .
C30 Au1 Cl1 83.6(3) . .
C30 Au1 P1 98.5(3) . .
C30 Au1 N1 174.9(3) . .
F2 Sb1 F6 89.5(3) . .
F2 Sb1 F5 179.5(3) . .
F2 Sb1 F1 89.5(3) . .
F2 Sb1 F4 90.5(3) . .
F2 Sb1 F3 88.7(3) . .
F6 Sb1 F5 90.1(3) . .
F6 Sb1 F1 89.6(3) . .
F6 Sb1 F4 89.5(3) . .
F6 Sb1 F3 178.2(3) . .
F1 Sb1 F5 90.1(3) . .
F1 Sb1 F4 179.1(3) . .
F1 Sb1 F3 90.9(3) . .
F4 Sb1 F5 89.8(3) . .
F4 Sb1 F3 90.0(3) . .
F3 Sb1 F5 91.6(3) . .
C19 P1 Au1 110.5(3) . .
C19 P1 C9 120.4(4) . .
C8 P1 Au1 98.6(3) . .
C8 P1 C19 108.6(4) . .
C8 P1 C9 104.7(4) . .
C9 P1 Au1 111.5(3) . .
C3 N1 Au1 114.3(6) . .
C3 N1 C2 109.6(8) . .
C2 N1 Au1 106.7(6) . .
C1 N1 Au1 109.4(6) . .
C1 N1 C3 108.1(7) . .
C1 N1 C2 108.7(8) . .
C32 C30 Au1 117.7(7) 2_565 .
C32 C30 C31 118.1(9) 2_565 .
C31 C30 Au1 123.1(8) . .
C23 C28 C19 110.4(8) . .
C31 C32 C30 120.5(9) . 2_565
C4 C3 N1 119.3(9) . .
C4 C3 C8 122.5(9) . .
C8 C3 N1 118.2(8) . .
C32 C31 C30 121.1(9) . .
C24 C23 C28 108.8(8) . .
C22 C23 C28 109.0(8) . .
C22 C23 C24 109.1(9) . .
C25 C27 C21 109.8(8) . .
C3 C4 C5 119.5(10) . .
C28 C19 P1 110.6(6) . .
C26 C19 P1 106.8(6) . .
C26 C19 C28 108.8(8) . .
C26 C19 C20 108.6(8) . .
C20 C19 P1 113.6(6) . .
C20 C19 C28 108.3(8) . .
C3 C8 P1 122.0(8) . .
C3 C8 C7 116.0(9) . .
C7 C8 P1 121.7(8) . .
C25 C26 C19 110.3(8) . .
C6 C7 C8 120.8(9) . .
C23 C24 C25 111.1(8) . .
C27 C25 C26 111.0(8) . .
C27 C25 C24 109.7(9) . .
C26 C25 C24 107.7(8) . .
C15 C14 C18 109.4(8) . .
C19 C20 C21 109.3(8) . .
C27 C21 C20 108.5(8) . .
C22 C21 C27 109.0(9) . .
C22 C21 C20 110.4(9) . .
C5 C6 C7 121.5(10) . .
C18 C17 C9 110.4(8) . .
C23 C22 C21 110.6(9) . .
C14 C15 C29 110.0(9) . .
C14 C15 C16 109.2(8) . .
C29 C15 C16 109.1(8) . .
C17 C9 P1 113.3(7) . .
C17 C9 C10 109.2(8) . .
C10 C9 P1 105.4(6) . .
C16 C9 P1 112.0(7) . .
C16 C9 C17 106.8(8) . .
C16 C9 C10 110.1(8) . .
C6 C5 C4 119.6(10) . .
C11 C29 C15 110.0(9) . .
C11 C10 C9 109.2(8) . .
C14 C18 C17 110.1(8) . .
C12 C18 C14 108.5(9) . .
C12 C18 C17 108.8(8) . .
C29 C11 C10 109.1(9) . .
C29 C11 C12 110.1(9) . .
C12 C11 C10 110.0(10) . .
C9 C16 C15 110.1(8) . .
Cl2 C33 Cl3 111.3(7) . .
C11 C12 C18 110.3(9) . .

loop_
_geom_bond_atom_site_label_1
_geom_bond_atom_site_label_2
_geom_bond_distance
_geom_bond_site_symmetry_2
Au1 Cl1 2.343(2) .
Au1 P1 2.322(3) .
Au1 N1 2.171(8) .
Au1 C30 2.029(10) .
Sb1 F2 1.868(6) .
Sb1 F6 1.871(6) .
Sb1 F5 1.873(6) .
Sb1 F1 1.871(6) .
Sb1 F4 1.871(6) .
Sb1 F3 1.872(6) .
P1 C19 1.871(9) .
P1 C8 1.808(10) .
P1 C9 1.873(9) .
Cl3 C33 1.760(11) .
Cl2 C33 1.753(11) .
N1 C3 1.506(13) .
N1 C2 1.523(12) .
N1 C1 1.481(12) .
C30 C32 1.394(13) 2_565
C30 C31 1.404(13) .
C28 C23 1.531(13) .
C28 C19 1.567(13) .
C32 C30 1.394(13) 2_565
C32 C31 1.371(13) .
C3 C4 1.370(13) .
C3 C8 1.383(14) .
C23 C24 1.526(13) .
C23 C22 1.519(14) .
C27 C25 1.497(14) .
C27 C21 1.548(14) .
C4 C5 1.382(14) .
C19 C26 1.541(13) .
C19 C20 1.550(13) .
C8 C7 1.416(13) .
C26 C25 1.534(13) .
C7 C6 1.365(13) .
C24 C25 1.534(14) .
C14 C15 1.519(14) .
C14 C18 1.534(14) .
C20 C21 1.558(13) .
C21 C22 1.526(14) .
C6 C5 1.345(14) .
C17 C9 1.551(14) .
C17 C18 1.545(13) .
C15 C29 1.528(14) .
C15 C16 1.558(13) .
C9 C10 1.554(14) .
C9 C16 1.532(13) .
C29 C11 1.514(16) .
C10 C11 1.540(14) .
C18 C12 1.533(15) .
C11 C12 1.523(16) .
